data_1530912
loop_
_publ_author_name
'Trunov, V.K.'
'Lykova, L.N.'
'Afonsky, N.S.'

_publ_section_title
;
 The structure of Y0.33 Ta O3 and La0.33 Ta O3
;
_journal_name_full 'Vestnik Moskovskogo Universiteta, Khimiya'
_journal_page_first 55
_journal_page_last 58
_journal_volume 9
_journal_year 1968
_chemical_formula_sum 'La0.33 O3 Ta'
_chemical_name_systematic 'La0.33 Ta O3'
_space_group_IT_number 123
_symmetry_space_group_name_Hall '-P 4 2'
_symmetry_space_group_name_H-M 'P 4/m m m'
_cell_angle_alpha 90
_cell_angle_beta 90
_cell_angle_gamma 90
_cell_formula_units_Z 2
_cell_length_a 3.921
_cell_length_b 3.921
_cell_length_c 7.902
_cell_volume 121.487
_citation_journal_id_ASTM VMUKA5
_cod_data_source_file Trunov_VMUKA5_1968_1739.cif
_cod_data_source_block La0.33O3Ta1
_cod_original_cell_volume 121.4873
_cod_original_formula_sum 'La0.33 O3 Ta1'
_cod_database_code 1530912

loop_
_symmetry_equiv_pos_as_xyz
x,y,z
-y,x,z
-x,-y,z
y,-x,z
x,-y,-z
y,x,-z
-x,y,-z
-y,-x,-z
-x,-y,-z
y,-x,-z
x,y,-z
-y,x,-z
-x,y,z
-y,-x,z
x,-y,z
y,x,z

loop_
_atom_site_label
_atom_site_type_symbol
_atom_site_fract_x
_atom_site_fract_y
_atom_site_fract_z
_atom_site_occupancy
_atom_site_U_iso_or_equiv
Ta1 Ta+5 0.5 0.5 0.257 1 0.0
O1 O-2 0.5 0.5 0 1 0.0
O3 O-2 0 0.5 0.268 1 0.0
La1 La+3 0 0 0 0.66 0.0
O2 O-2 0.5 0.5 0.5 1 0.0
